data_4310896
loop_
_publ_author_name
'Ricardo Gonz\'alez'
'Ra\'ul Chiozzone'
'Carlos Kremer'
'Francesca Guerra'
'Giovanni De Munno'
'Francesc Lloret'
'Miguel Julve'
'Juan Faus'

_publ_section_title
;
 Magnetic Studies on Hexahalorhenate(IV) Salts of Ferrocenium Cations
 [Fe(C5R5)2]2[ReX6] (R = H, CH3; X = Cl, Br, I)
;
_journal_name_full 'Inorganic Chemistry'
_journal_page_first 3013
_journal_page_last 3019
_journal_paper_doi 10.1021/ic030302c
_journal_volume 43
_journal_year 2004
_chemical_formula_sum 'C20 H20 Cl6 Fe2 Re'
_chemical_formula_weight 770.96
_chemical_name_systematic
;
   ?
;
_space_group_IT_number 61
_symmetry_cell_setting orthorhombic
_symmetry_space_group_name_Hall '-P 2ac 2ab'
_symmetry_space_group_name_H-M 'P b c a'
_atom_sites_solution_hydrogens geom
_atom_sites_solution_primary direct
_atom_sites_solution_secondary difmap
_audit_creation_method SHELXL-97
_cell_angle_alpha 90.00
_cell_angle_beta 90.00
_cell_angle_gamma 90.00
_cell_formula_units_Z 8
_cell_length_a 14.099(2)
_cell_length_b 16.125(2)
_cell_length_c 22.133(5)
_cell_measurement_temperature 293(2)
_cell_volume 5031.9(15)
_computing_structure_refinement 'SHELXL-97 (Sheldrick, 1997)'
_computing_structure_solution 'SHELXS-97 (Sheldrick, 1990)'
_diffrn_ambient_temperature 293(2)
_diffrn_measured_fraction_theta_full 1.000
_diffrn_measured_fraction_theta_max 1.000
_diffrn_measurement_device_type 'Bruker R3m/V automatic four-circle diffractometer'
_diffrn_measurement_method 'omega/2-theta scans'
_diffrn_radiation_monochromator graphite
_diffrn_radiation_source 'fine-focus sealed tube'
_diffrn_radiation_type MoK\a
_diffrn_radiation_wavelength 0.71073
_diffrn_reflns_av_R_equivalents 0.0138
_diffrn_reflns_av_sigmaI/netI 0.0343
_diffrn_reflns_limit_h_max 16
_diffrn_reflns_limit_h_min 0
_diffrn_reflns_limit_k_max 19
_diffrn_reflns_limit_k_min 0
_diffrn_reflns_limit_l_max 26
_diffrn_reflns_limit_l_min 0
_diffrn_reflns_number 4675
_diffrn_reflns_theta_full 25.05
_diffrn_reflns_theta_max 25.05
_diffrn_reflns_theta_min 1.84
_diffrn_standards_decay_% 0.50
_exptl_absorpt_coefficient_mu 6.581
_exptl_absorpt_correction_T_max 0.3129
_exptl_absorpt_correction_T_min 0.1734
_exptl_absorpt_correction_type empirical
_exptl_absorpt_process_details psi-scan
_exptl_crystal_density_diffrn 2.035
_exptl_crystal_density_method 'not measured'
_exptl_crystal_F_000 2952
_exptl_crystal_size_max 0.41
_exptl_crystal_size_mid 0.32
_exptl_crystal_size_min 0.23
_refine_diff_density_max 0.739
_refine_diff_density_min -0.899
_refine_diff_density_rms 0.135
_refine_ls_extinction_method none
_refine_ls_goodness_of_fit_ref 1.105
_refine_ls_hydrogen_treatment mixed
_refine_ls_matrix_type full
_refine_ls_number_parameters 262
_refine_ls_number_reflns 4461
_refine_ls_number_restraints 0
_refine_ls_restrained_S_all 1.105
_refine_ls_R_factor_all 0.0973
_refine_ls_R_factor_gt 0.0542
_refine_ls_shift/su_max 0.001
_refine_ls_shift/su_mean 0.000
_refine_ls_structure_factor_coef Fsqd
_refine_ls_weighting_details 'calc w=1/[\s^2^(Fo^2^)+(0.0568P)^2^+16.7566P] where P=(Fo^2^+2Fc^2^)/3'
_refine_ls_weighting_scheme calc
_refine_ls_wR_factor_gt 0.1190
_refine_ls_wR_factor_ref 0.1452
_reflns_number_gt 2705
_reflns_number_total 4461
_reflns_threshold_expression >2sigma(I)
_cod_data_source_file ic030302c_1.cif
_cod_data_source_block 1
_cod_database_code 4310896

loop_
_symmetry_equiv_pos_as_xyz
'x, y, z'
'-x+1/2, -y, z+1/2'
'-x, y+1/2, -z+1/2'
'x+1/2, -y+1/2, -z'
'-x, -y, -z'
'x-1/2, y, -z-1/2'
'x, -y-1/2, z-1/2'
'-x-1/2, y-1/2, z'

loop_
_atom_site_label
_atom_site_type_symbol
_atom_site_fract_x
_atom_site_fract_y
_atom_site_fract_z
_atom_site_U_iso_or_equiv
_atom_site_adp_type
_atom_site_occupancy
_atom_site_symmetry_multiplicity
_atom_site_calc_flag
_atom_site_refinement_flags
_atom_site_disorder_assembly
_atom_site_disorder_group
Re1 Re 0.23584(3) 0.62597(4) 0.15156(2) 0.05351(17) Uani 1 1 d . . .
Cl1 Cl 0.2356(2) 0.48018(19) 0.1513(2) 0.0691(11) Uani 1 1 d . . .
Cl2 Cl 0.2366(2) 0.7719(2) 0.1523(3) 0.0741(12) Uani 1 1 d . . .
Cl3 Cl 0.3873(2) 0.6255(2) 0.10777(17) 0.0792(9) Uani 1 1 d . . .
Cl4 Cl 0.3016(3) 0.6249(3) 0.24951(17) 0.0982(11) Uani 1 1 d . . .
Cl5 Cl 0.0826(2) 0.6250(2) 0.19513(19) 0.0926(12) Uani 1 1 d . . .
Cl6 Cl 0.1668(3) 0.6276(3) 0.05432(18) 0.1041(12) Uani 1 1 d . . .
Fe1 Fe -0.00632(9) 0.37628(15) 0.24977(7) 0.0526(4) Uani 1 1 d . . .
C1 C -0.073(4) 0.293(2) 0.2012(16) 0.26(3) Uani 1 1 d . . .
C2 C 0.0057(19) 0.3276(17) 0.1622(9) 0.133(10) Uani 1 1 d . . .
C3 C -0.0184(14) 0.4125(14) 0.1618(8) 0.095(6) Uani 1 1 d . . .
C4 C -0.097(3) 0.4270(17) 0.1858(10) 0.154(12) Uani 1 1 d . . .
C5 C -0.1265(12) 0.352(3) 0.2059(10) 0.20(2) Uani 1 1 d . . .
C6 C 0.1050(10) 0.3442(11) 0.3020(7) 0.086(5) Uani 1 1 d . . .
C7 C 0.1087(15) 0.4349(12) 0.2910(9) 0.112(7) Uani 1 1 d . . .
C8 C 0.0279(11) 0.4680(11) 0.3132(7) 0.087(5) Uani 1 1 d . . .
C9 C -0.0260(13) 0.4087(12) 0.3383(8) 0.097(5) Uani 1 1 d . . .
C10 C 0.0151(12) 0.3327(11) 0.3382(7) 0.084(5) Uani 1 1 d . . .
Fe2 Fe 0.23821(13) 0.37664(18) -0.03705(7) 0.0725(5) Uani 1 1 d . . .
C11 C 0.3666(14) 0.3573(16) 0.0043(11) 0.124(7) Uani 1 1 d . . .
C12 C 0.3702(14) 0.3235(14) -0.0555(14) 0.128(8) Uani 1 1 d . . .
C13 C 0.3496(12) 0.3888(13) -0.0969(8) 0.107(6) Uani 1 1 d . . .
C14 C 0.3445(15) 0.4619(12) -0.0622(9) 0.118(7) Uani 1 1 d . . .
C15 C 0.3536(13) 0.4432(13) 0.0001(9) 0.110(7) Uani 1 1 d . . .
C16 C 0.1356(14) 0.3202(15) 0.0138(10) 0.110(6) Uani 1 1 d . . .
C17 C 0.1281(15) 0.2919(14) -0.0467(14) 0.133(9) Uani 1 1 d . . .
C18 C 0.1099(15) 0.3660(18) -0.0828(9) 0.133(8) Uani 1 1 d . . .
C19 C 0.1057(15) 0.4377(15) -0.0455(11) 0.122(7) Uani 1 1 d . . .
C20 C 0.1170(11) 0.4070(13) 0.0157(9) 0.094(5) Uani 1 1 d . . .

loop_
_atom_site_aniso_label
_atom_site_aniso_U_11
_atom_site_aniso_U_22
_atom_site_aniso_U_33
_atom_site_aniso_U_23
_atom_site_aniso_U_13
_atom_site_aniso_U_12
Re1 0.0559(3) 0.0414(2) 0.0633(3) 0.0009(4) 0.0041(2) 0.0002(2)
Cl1 0.079(2) 0.0408(16) 0.088(3) -0.002(2) 0.013(2) -0.0010(13)
Cl2 0.082(2) 0.0422(17) 0.098(3) 0.002(2) 0.019(2) 0.0001(13)
Cl3 0.0666(17) 0.0609(17) 0.110(3) 0.003(2) 0.0263(17) 0.0032(17)
Cl4 0.136(3) 0.089(2) 0.070(2) -0.001(2) -0.019(2) 0.005(3)
Cl5 0.0771(19) 0.0601(18) 0.141(3) 0.004(2) 0.038(2) -0.0023(18)
Cl6 0.127(3) 0.091(3) 0.094(3) 0.004(3) -0.042(2) 0.003(3)
Fe1 0.0481(7) 0.0547(8) 0.0551(8) -0.0008(7) 0.0022(6) -0.0019(6)
C1 0.44(6) 0.22(3) 0.13(3) 0.09(2) -0.19(4) -0.23(4)
C2 0.18(2) 0.156(17) 0.064(13) -0.063(13) -0.047(13) 0.107(17)
C3 0.097(13) 0.123(14) 0.066(12) 0.009(10) 0.018(10) -0.051(11)
C4 0.25(3) 0.17(2) 0.048(13) 0.013(13) -0.048(16) 0.09(2)
C5 0.049(8) 0.49(7) 0.057(12) 0.06(3) -0.030(8) -0.06(2)
C6 0.061(8) 0.120(13) 0.078(11) -0.013(9) -0.024(7) 0.031(8)
C7 0.118(15) 0.119(15) 0.097(14) 0.023(12) -0.032(12) -0.069(12)
C8 0.076(10) 0.116(13) 0.068(11) -0.033(10) -0.002(8) -0.018(9)
C9 0.103(13) 0.115(13) 0.074(12) -0.021(10) -0.018(10) 0.010(11)
C10 0.088(11) 0.106(12) 0.059(11) -0.007(9) -0.018(8) 0.006(9)
Fe2 0.0902(12) 0.0757(12) 0.0516(9) -0.0046(16) 0.0045(8) -0.0078(11)
C11 0.093(12) 0.17(2) 0.108(16) 0.003(17) 0.008(11) -0.008(14)
C12 0.086(12) 0.123(17) 0.17(3) -0.008(18) 0.021(15) 0.011(11)
C13 0.112(12) 0.131(16) 0.078(11) -0.004(12) 0.042(9) -0.015(12)
C14 0.152(18) 0.123(15) 0.079(13) -0.018(11) 0.043(12) -0.059(13)
C15 0.113(14) 0.131(16) 0.085(14) -0.039(12) 0.028(11) -0.043(12)
C16 0.089(12) 0.150(19) 0.091(15) 0.004(14) 0.004(10) -0.036(12)
C17 0.114(15) 0.135(18) 0.15(2) -0.020(16) -0.009(15) -0.066(13)
C18 0.141(16) 0.17(2) 0.086(13) 0.033(17) -0.033(11) -0.029(18)
C19 0.116(15) 0.153(19) 0.096(17) -0.010(14) -0.036(12) 0.009(13)
C20 0.057(8) 0.125(14) 0.101(15) -0.007(11) 0.011(8) -0.008(8)

loop_
_atom_type_symbol
_atom_type_description
_atom_type_scat_dispersion_real
_atom_type_scat_dispersion_imag
_atom_type_scat_source
C C 0.0033 0.0016 'International Tables Vol C Tables 4.2.6.8 and 6.1.1.4'
H H 0.0000 0.0000 'International Tables Vol C Tables 4.2.6.8 and 6.1.1.4'
Cl Cl 0.1484 0.1585 'International Tables Vol C Tables 4.2.6.8 and 6.1.1.4'
Fe Fe 0.3463 0.8444 'International Tables Vol C Tables 4.2.6.8 and 6.1.1.4'
Re Re -1.0185 7.2310 'International Tables Vol C Tables 4.2.6.8 and 6.1.1.4'

loop_
_geom_angle_atom_site_label_1
_geom_angle_atom_site_label_2
_geom_angle_atom_site_label_3
_geom_angle
_geom_angle_site_symmetry_1
_geom_angle_site_symmetry_3
_geom_angle_publ_flag
Cl3 Re1 Cl1 89.80(12) . . ?
Cl3 Re1 Cl2 90.12(12) . . ?
Cl1 Re1 Cl2 179.67(12) . . ?
Cl3 Re1 Cl4 91.26(15) . . ?
Cl1 Re1 Cl4 89.73(16) . . ?
Cl2 Re1 Cl4 89.95(17) . . ?
Cl3 Re1 Cl6 89.92(14) . . ?
Cl1 Re1 Cl6 90.47(17) . . ?
Cl2 Re1 Cl6 89.86(17) . . ?
Cl4 Re1 Cl6 178.80(16) . . ?
Cl3 Re1 Cl5 179.31(13) . . ?
Cl1 Re1 Cl5 89.61(13) . . ?
Cl2 Re1 Cl5 90.47(13) . . ?
Cl4 Re1 Cl5 89.09(16) . . ?
Cl6 Re1 Cl5 89.73(16) . . ?
C1 Fe1 C5 36.0(17) . . ?
C1 Fe1 C6 120.7(14) . . ?
C5 Fe1 C6 153.0(15) . . ?
C1 Fe1 C3 68.5(9) . . ?
C5 Fe1 C3 61.3(9) . . ?
C6 Fe1 C3 133.3(8) . . ?
C1 Fe1 C9 129.4(15) . . ?
C5 Fe1 C9 113.7(9) . . ?
C6 Fe1 C9 67.8(6) . . ?
C3 Fe1 C9 146.0(9) . . ?
C1 Fe1 C4 66.5(14) . . ?
C5 Fe1 C4 38.7(13) . . ?
C6 Fe1 C4 166.4(12) . . ?
C3 Fe1 C4 35.5(9) . . ?
C9 Fe1 C4 117.9(9) . . ?
C1 Fe1 C7 157.3(18) . . ?
C5 Fe1 C7 164.4(14) . . ?
C6 Fe1 C7 42.3(7) . . ?
C3 Fe1 C7 110.7(7) . . ?
C9 Fe1 C7 64.6(8) . . ?
C4 Fe1 C7 126.8(12) . . ?
C1 Fe1 C8 164.0(18) . . ?
C5 Fe1 C8 131.4(13) . . ?
C6 Fe1 C8 67.5(6) . . ?
C3 Fe1 C8 117.2(8) . . ?
C9 Fe1 C8 37.7(6) . . ?
C4 Fe1 C8 108.7(9) . . ?
C7 Fe1 C8 37.7(7) . . ?
C1 Fe1 C2 43.6(13) . . ?
C5 Fe1 C2 62.9(11) . . ?
C6 Fe1 C2 111.8(7) . . ?
C3 Fe1 C2 39.8(7) . . ?
C9 Fe1 C2 172.3(11) . . ?
C4 Fe1 C2 64.4(8) . . ?
C7 Fe1 C2 120.7(11) . . ?
C8 Fe1 C2 149.8(10) . . ?
C1 Fe1 C10 110.4(9) . . ?
C5 Fe1 C10 120.7(10) . . ?
C6 Fe1 C10 43.0(6) . . ?
C3 Fe1 C10 175.4(9) . . ?
C9 Fe1 C10 38.1(6) . . ?
C4 Fe1 C10 148.7(11) . . ?
C7 Fe1 C10 68.4(7) . . ?
C8 Fe1 C10 65.1(7) . . ?
C2 Fe1 C10 136.4(9) . . ?
C5 C1 C2 102(3) . . ?
C5 C1 Fe1 73(2) . . ?
C2 C1 Fe1 72.8(12) . . ?
C3 C2 C1 101(2) . . ?
C3 C2 Fe1 67.9(11) . . ?
C1 C2 Fe1 63.6(13) . . ?
C4 C3 C2 113(2) . . ?
C4 C3 Fe1 73.9(12) . . ?
C2 C3 Fe1 72.3(12) . . ?
C3 C4 C5 104(2) . . ?
C3 C4 Fe1 70.6(14) . . ?
C5 C4 Fe1 67.2(10) . . ?
C1 C5 C4 119(3) . . ?
C1 C5 Fe1 70.9(13) . . ?
C4 C5 Fe1 74.1(15) . . ?
C7 C6 C10 103.7(14) . . ?
C7 C6 Fe1 71.4(10) . . ?
C10 C6 Fe1 71.5(8) . . ?
C8 C7 C6 107.5(16) . . ?
C8 C7 Fe1 71.5(10) . . ?
C6 C7 Fe1 66.3(8) . . ?
C9 C8 C7 110.2(17) . . ?
C9 C8 Fe1 69.2(10) . . ?
C7 C8 Fe1 70.8(10) . . ?
C8 C9 C10 113.7(17) . . ?
C8 C9 Fe1 73.1(11) . . ?
C10 C9 Fe1 73.1(11) . . ?
C9 C10 C6 104.4(16) . . ?
C9 C10 Fe1 68.8(11) . . ?
C6 C10 Fe1 65.5(8) . . ?
C16 Fe2 C11 108.1(9) . . ?
C16 Fe2 C13 158.9(9) . . ?
C11 Fe2 C13 68.3(8) . . ?
C16 Fe2 C17 40.2(9) . . ?
C11 Fe2 C17 127.2(10) . . ?
C13 Fe2 C17 124.4(9) . . ?
C16 Fe2 C18 67.4(8) . . ?
C11 Fe2 C18 166.3(11) . . ?
C13 Fe2 C18 110.9(8) . . ?
C17 Fe2 C18 41.1(8) . . ?
C16 Fe2 C12 123.7(10) . . ?
C11 Fe2 C12 40.4(9) . . ?
C13 Fe2 C12 40.2(8) . . ?
C17 Fe2 C12 112.1(10) . . ?
C18 Fe2 C12 130.3(11) . . ?
C16 Fe2 C14 159.6(9) . . ?
C11 Fe2 C14 65.8(9) . . ?
C13 Fe2 C14 39.5(6) . . ?
C17 Fe2 C14 158.8(10) . . ?
C18 Fe2 C14 123.0(9) . . ?
C12 Fe2 C14 65.3(9) . . ?
C16 Fe2 C15 123.7(8) . . ?
C11 Fe2 C15 39.2(8) . . ?
C13 Fe2 C15 67.5(7) . . ?
C17 Fe2 C15 161.3(11) . . ?
C18 Fe2 C15 154.2(10) . . ?
C12 Fe2 C15 66.3(8) . . ?
C14 Fe2 C15 39.2(7) . . ?
C16 Fe2 C19 68.4(9) . . ?
C11 Fe2 C19 152.5(10) . . ?
C13 Fe2 C19 124.7(9) . . ?
C17 Fe2 C19 68.8(9) . . ?
C18 Fe2 C19 39.6(8) . . ?
C12 Fe2 C19 163.4(10) . . ?
C14 Fe2 C19 107.5(9) . . ?
C15 Fe2 C19 118.4(9) . . ?
C16 Fe2 C20 39.8(7) . . ?
C11 Fe2 C20 119.9(8) . . ?
C13 Fe2 C20 160.4(8) . . ?
C17 Fe2 C20 66.9(8) . . ?
C18 Fe2 C20 65.6(8) . . ?
C12 Fe2 C20 156.5(10) . . ?
C14 Fe2 C20 124.5(8) . . ?
C15 Fe2 C20 106.7(7) . . ?
C19 Fe2 C20 40.0(8) . . ?
C15 C11 C12 109(2) . . ?
C15 C11 Fe2 72.8(13) . . ?
C12 C11 Fe2 71.2(13) . . ?
C13 C12 C11 107.9(19) . . ?
C13 C12 Fe2 69.0(10) . . ?
C11 C12 Fe2 68.4(12) . . ?
C14 C13 C12 106.0(17) . . ?
C14 C13 Fe2 72.0(9) . . ?
C12 C13 Fe2 70.9(10) . . ?
C13 C14 C15 110.4(18) . . ?
C13 C14 Fe2 68.6(9) . . ?
C15 C14 Fe2 70.7(10) . . ?
C11 C15 C14 106.7(18) . . ?
C11 C15 Fe2 68.0(11) . . ?
C14 C15 Fe2 70.1(11) . . ?
C17 C16 C20 109(2) . . ?
C17 C16 Fe2 71.2(12) . . ?
C20 C16 Fe2 73.2(11) . . ?
C16 C17 C18 105.4(19) . . ?
C16 C17 Fe2 68.6(10) . . ?
C18 C17 Fe2 69.5(11) . . ?
C19 C18 C17 110.8(17) . . ?
C19 C18 Fe2 71.7(11) . . ?
C17 C18 Fe2 69.4(11) . . ?
C18 C19 C20 105.0(19) . . ?
C18 C19 Fe2 68.7(12) . . ?
C20 C19 Fe2 70.3(11) . . ?
C16 C20 C19 109(2) . . ?
C16 C20 Fe2 67.0(11) . . ?
C19 C20 Fe2 69.7(11) . . ?

loop_
_geom_bond_atom_site_label_1
_geom_bond_atom_site_label_2
_geom_bond_distance
_geom_bond_site_symmetry_2
_geom_bond_publ_flag
Re1 Cl3 2.345(3) . ?
Re1 Cl1 2.351(3) . ?
Re1 Cl2 2.353(3) . ?
Re1 Cl4 2.358(4) . ?
Re1 Cl6 2.362(4) . ?
Re1 Cl5 2.366(3) . ?
Fe1 C1 1.97(2) . ?
Fe1 C5 1.992(18) . ?
Fe1 C6 2.017(13) . ?
Fe1 C3 2.040(18) . ?
Fe1 C9 2.048(18) . ?
Fe1 C4 2.08(2) . ?
Fe1 C7 2.087(16) . ?
Fe1 C8 2.096(15) . ?
Fe1 C2 2.097(16) . ?
Fe1 C10 2.102(16) . ?
C1 C5 1.22(6) . ?
C1 C2 1.51(4) . ?
C2 C3 1.41(3) . ?
C3 C4 1.26(3) . ?
C4 C5 1.35(4) . ?
C6 C7 1.48(2) . ?
C6 C10 1.51(2) . ?
C7 C8 1.35(3) . ?
C8 C9 1.34(2) . ?
C9 C10 1.36(2) . ?
Fe2 C16 2.045(19) . ?
Fe2 C11 2.05(2) . ?
Fe2 C13 2.064(14) . ?
Fe2 C17 2.079(17) . ?
Fe2 C18 2.081(19) . ?
Fe2 C12 2.089(19) . ?
Fe2 C14 2.109(17) . ?
Fe2 C15 2.115(17) . ?
Fe2 C19 2.12(2) . ?
Fe2 C20 2.128(16) . ?
C11 C15 1.40(3) . ?
C11 C12 1.43(3) . ?
C12 C13 1.43(3) . ?
C13 C14 1.41(2) . ?
C14 C15 1.42(3) . ?
C16 C17 1.42(3) . ?
C16 C20 1.42(2) . ?
C17 C18 1.46(3) . ?
C18 C19 1.42(3) . ?
C19 C20 1.45(3) . ?
